data_4135238
loop_
_publ_author_name
'B\"orjesson, Marino'
'Janssen-M\"uller, Daniel'
'Sahoo, Basudev'
'Duan, Yaya'
'Wang, Xueqiang'
'Martin, Ruben'

_publ_section_title
;
 Remote sp<sup>2</sup> C-H Carboxylation via Catalytic 1,4-Ni Migration
 with CO<sub>2</sub>.
;
_journal_issue 38
_journal_name_full 'Journal of the American Chemical Society'
_journal_page_first 16234
_journal_page_last 16239
_journal_paper_doi 10.1021/jacs.0c08810
_journal_volume 142
_journal_year 2020
_chemical_formula_sum 'C21 H16 O2'
_chemical_formula_weight 300.34
_space_group_IT_number 14
_space_group_name_Hall '-P 2ybc'
_space_group_name_H-M_alt 'P 1 21/c 1'
_symmetry_cell_setting monoclinic
_symmetry_space_group_name_H-M 'P 1 21/c 1'
_atom_sites_solution_hydrogens geom
_audit_creation_method SHELXL-2018/3
_cell_angle_alpha 90
_cell_angle_beta 96.9317(12)
_cell_angle_gamma 90
_cell_formula_units_Z 4
_cell_length_a 9.3491(4)
_cell_length_b 9.3991(4)
_cell_length_c 18.1237(8)
_cell_measurement_reflns_used 5638
_cell_measurement_temperature 100(2)
_cell_measurement_theta_max 31.51
_cell_measurement_theta_min 2.26
_cell_volume 1580.95(12)
_computing_cell_refinement 'Bruker APEX2 v2014.9-0'
_computing_data_collection 'Bruker APEX2 v2014.9-0'
_computing_data_reduction 'Bruker SAINT V7.60A'
_computing_molecular_graphics 'SHELXL-2018 (Sheldrick, 2018)'
_computing_publication_material 'SHELXL-2018 (Sheldrick, 2018)'
_computing_structure_refinement 'SHELXL-2018 (Sheldrick, 2018)'
_computing_structure_solution Sir2011
_diffrn_ambient_temperature 100(2)
_diffrn_detector_area_resol_mean 512
_diffrn_detector_type '4K CCD area detector APEX II'
_diffrn_measured_fraction_theta_full 0.992
_diffrn_measured_fraction_theta_max 0.955
_diffrn_measurement_device_type 'APEX DUO Kappa 4-axis goniometer'
_diffrn_measurement_method
;
 Fullsphere data collection, phi and omega scans
;
_diffrn_measurement_specimen_support 'magnetic support with MicroMount'
_diffrn_radiation_monochromator 'Quazar MX Multilayer Optics'
_diffrn_radiation_type MoK\a
_diffrn_radiation_wavelength 0.71073
_diffrn_reflns_av_R_equivalents 0.0274
_diffrn_reflns_av_unetI/netI 0.0319
_diffrn_reflns_Laue_measured_fraction_full 0.992
_diffrn_reflns_Laue_measured_fraction_max 0.955
_diffrn_reflns_limit_h_max 10
_diffrn_reflns_limit_h_min -13
_diffrn_reflns_limit_k_max 12
_diffrn_reflns_limit_k_min -13
_diffrn_reflns_limit_l_max 23
_diffrn_reflns_limit_l_min -26
_diffrn_reflns_number 16033
_diffrn_reflns_point_group_measured_fraction_full 0.992
_diffrn_reflns_point_group_measured_fraction_max 0.955
_diffrn_reflns_theta_full 25.242
_diffrn_reflns_theta_max 31.560
_diffrn_reflns_theta_min 2.194
_diffrn_source 'Microfocus source E025 IuS'
_diffrn_source_current 0.6
_diffrn_source_power 50
_diffrn_source_size '0.2 mm x 0.2 mm fine focus'
_diffrn_source_type 'Bruker APEX DUO'
_exptl_absorpt_coefficient_mu 0.080
_exptl_absorpt_correction_T_max 0.992
_exptl_absorpt_correction_T_min 0.937
_exptl_absorpt_correction_type multi-scan
_exptl_absorpt_process_details
; 
 SADABS Version 2008/1 Bruker-Nonius
 Blessing, Acta Cryst. (1995) A51 33-38
;
_exptl_crystal_colour colourless
_exptl_crystal_density_diffrn 1.262
_exptl_crystal_description block
_exptl_crystal_F_000 632
_exptl_crystal_size_max 0.20
_exptl_crystal_size_mid 0.20
_exptl_crystal_size_min 0.10
_refine_diff_density_max 0.410
_refine_diff_density_min -0.216
_refine_diff_density_rms 0.046
_refine_ls_extinction_method none
_refine_ls_goodness_of_fit_ref 1.030
_refine_ls_hydrogen_treatment constr
_refine_ls_matrix_type full
_refine_ls_number_parameters 406
_refine_ls_number_reflns 5060
_refine_ls_number_restraints 612
_refine_ls_restrained_S_all 0.986
_refine_ls_R_factor_all 0.0594
_refine_ls_R_factor_gt 0.0467
_refine_ls_shift/su_max 0.000
_refine_ls_shift/su_mean 0.000
_refine_ls_structure_factor_coef Fsqd
_refine_ls_weighting_details 'w=1/[\s^2^(Fo^2^)+(0.0632P)^2^+0.4976P] where P=(Fo^2^+2Fc^2^)/3'
_refine_ls_weighting_scheme calc
_refine_ls_wR_factor_gt 0.1210
_refine_ls_wR_factor_ref 0.1288
_reflns_Friedel_coverage 0.000
_reflns_number_gt 4108
_reflns_number_total 5060
_reflns_threshold_expression 'I > 2\s(I)'
_cod_data_source_file ja0c08810_si_003.cif
_cod_data_source_block mo_DJM065HF2_0m
_cod_depositor_comments
;
The following automatic conversions were performed:

data item '_exptl_absorpt_correction_type' value 'Multi-scan' was
changed to 'multi-scan' in accordance with the
/home/data/users/saulius/crontab/automatic-downloads/rss-feeds/ACS/lib/dictionaries/cif_core.dic
dictionary named 'cif_core.dic' version 2.4.2 last updated on
2011-04-26.

data item '_symmetry_cell_setting' value 'Monoclinic' was changed to
'monoclinic' in accordance with the
/home/data/users/saulius/crontab/automatic-downloads/rss-feeds/ACS/lib/dictionaries/cif_core.dic
dictionary named 'cif_core.dic' version 2.4.2 last updated on
2011-04-26.

Automatic conversion script
Id: cif_fix_values 7556 2019-12-06 15:28:31Z antanas 

 Adding full bibliography for 4135236--4135241.cif.
;
_cod_original_sg_symbol_H-M P2(1)/c
_cod_database_code 4135238
_shelx_shelxl_version_number 2018/3
_shelx_space_group_comment
;
The symmetry employed for this shelxl refinement is uniquely defined
by the following loop, which should always be used as a source of
symmetry information in preference to the above space-group names.
They are only intended as comments.
;
_shelx_estimated_absorpt_t_min 0.984
_shelx_estimated_absorpt_t_max 0.992

loop_
_space_group_symop_operation_xyz
'x, y, z'
'-x, y+1/2, -z+1/2'
'-x, -y, -z'
'x, -y-1/2, z-1/2'

loop_
_atom_site_label
_atom_site_type_symbol
_atom_site_fract_x
_atom_site_fract_y
_atom_site_fract_z
_atom_site_U_iso_or_equiv
_atom_site_adp_type
_atom_site_occupancy
_atom_site_site_symmetry_order
_atom_site_calc_flag
_atom_site_refinement_flags_posn
_atom_site_refinement_flags_adp
_atom_site_refinement_flags_occupancy
_atom_site_disorder_assembly
_atom_site_disorder_group
C1 C 0.32305(13) 0.56540(15) 0.03257(8) 0.0150(2) Uani 0.922(2) 1 d D U P A 1
C2 C 0.18560(13) 0.61196(13) 0.05867(7) 0.0143(2) Uani 0.922(2) 1 d D U P A 1
C3 C 0.09784(18) 0.50861(14) 0.08575(11) 0.0163(3) Uani 0.922(2) 1 d D U P A 1
H3 H 0.126699 0.411676 0.086022 0.020 Uiso 0.922(2) 1 calc R U P A 1
C4 C -0.0306(2) 0.54475(17) 0.11225(14) 0.0192(3) Uani 0.922(2) 1 d D U P A 1
H4 H -0.089551 0.473299 0.130101 0.023 Uiso 0.922(2) 1 calc R U P A 1
C5 C -0.07183(17) 0.68668(19) 0.11232(12) 0.0211(3) Uani 0.922(2) 1 d D U P A 1
H5 H -0.159218 0.712847 0.130563 0.025 Uiso 0.922(2) 1 calc R U P A 1
C6 C 0.01456(13) 0.79041(15) 0.08574(8) 0.0206(3) Uani 0.922(2) 1 d D U P A 1
H6 H -0.014620 0.887175 0.086374 0.025 Uiso 0.922(2) 1 calc R U P A 1
C7 C 0.14371(12) 0.75577(13) 0.05803(6) 0.0156(2) Uani 0.922(2) 1 d D U P A 1
C8 C 0.22125(11) 0.87573(12) 0.02583(6) 0.0164(2) Uani 0.922(2) 1 d D U P A 1
C9 C 0.20943(14) 0.88221(14) -0.05687(7) 0.0170(2) Uani 0.922(2) 1 d D U P A 1
C10 C 0.08456(14) 0.83728(16) -0.10068(7) 0.0193(3) Uani 0.922(2) 1 d D U P A 1
H10 H 0.008935 0.795096 -0.077648 0.023 Uiso 0.922(2) 1 calc R U P A 1
C11 C 0.06908(15) 0.85330(16) -0.17760(8) 0.0242(3) Uani 0.922(2) 1 d D U P A 1
H11 H -0.017077 0.823251 -0.206583 0.029 Uiso 0.922(2) 1 calc R U P A 1
C12 C 0.17952(16) 0.91317(17) -0.21188(7) 0.0250(3) Uani 0.922(2) 1 d D U P A 1
H12 H 0.168626 0.925408 -0.264295 0.030 Uiso 0.922(2) 1 calc R U P A 1
C13 C 0.30596(15) 0.95513(16) -0.16943(8) 0.0238(3) Uani 0.922(2) 1 d D U P A 1
H13 H 0.382450 0.994236 -0.192997 0.029 Uiso 0.922(2) 1 calc R U P A 1
C14 C 0.32121(13) 0.94019(15) -0.09251(8) 0.0216(3) Uani 0.922(2) 1 d D U P A 1
H14 H 0.408034 0.969487 -0.063872 0.026 Uiso 0.922(2) 1 calc R U P A 1
C15 C 0.28180(12) 0.98558(13) 0.06601(7) 0.0188(2) Uani 0.922(2) 1 d D U P A 1
H15 H 0.312467 1.062100 0.037491 0.023 Uiso 0.922(2) 1 calc R U P A 1
C16 C 0.30793(16) 1.00579(14) 0.14704(7) 0.0184(3) Uani 0.922(2) 1 d D U P A 1
C17 C 0.31926(19) 0.89494(15) 0.19880(8) 0.0219(3) Uani 0.922(2) 1 d D U P A 1
H17 H 0.304887 0.799612 0.182105 0.026 Uiso 0.922(2) 1 calc R U P A 1
C18 C 0.35136(16) 0.92231(17) 0.27462(8) 0.0256(3) Uani 0.922(2) 1 d D U P A 1
H18 H 0.358548 0.845682 0.309050 0.031 Uiso 0.922(2) 1 calc R U P A 1
C19 C 0.37286(14) 1.06068(19) 0.30004(8) 0.0257(3) Uani 0.922(2) 1 d D U P A 1
H19 H 0.395150 1.079158 0.351684 0.031 Uiso 0.922(2) 1 calc R U P A 1
C20 C 0.36147(16) 1.17217(16) 0.24923(9) 0.0268(3) Uani 0.922(2) 1 d D U P A 1
H20 H 0.374802 1.267355 0.266310 0.032 Uiso 0.922(2) 1 calc R U P A 1
C21 C 0.33078(17) 1.14514(15) 0.17380(9) 0.0234(3) Uani 0.922(2) 1 d D U P A 1
H21 H 0.325101 1.222177 0.139641 0.028 Uiso 0.922(2) 1 calc R U P A 1
O1 O 0.34428(19) 0.42774(13) 0.03371(10) 0.0265(3) Uani 0.922(2) 1 d D U P A 1
H1 H 0.423875 0.409673 0.018686 0.040 Uiso 0.922(2) 1 calc R U P A 1
O2 O 0.41153(13) 0.65094(14) 0.01281(8) 0.0242(3) Uani 0.922(2) 1 d D U P A 1
C1' C 0.3333(19) 0.5953(15) 0.0417(18) 0.035(3) Uani 0.078(2) 1 d D U P A 2
C2' C 0.1936(16) 0.6353(11) 0.0681(12) 0.032(3) Uani 0.078(2) 1 d DG U P A 2
C3' C 0.100(2) 0.5244(12) 0.0795(19) 0.032(3) Uani 0.078(2) 1 d DG U P A 2
H3' H 0.125900 0.429235 0.069230 0.038 Uiso 0.078(2) 1 calc R U P A 2
C4' C -0.030(2) 0.5528(18) 0.106(2) 0.031(3) Uani 0.078(2) 1 d DG U P A 2
H4' H -0.093948 0.476997 0.113700 0.037 Uiso 0.078(2) 1 calc R U P A 2
C5' C -0.0675(18) 0.692(2) 0.1210(17) 0.030(3) Uani 0.078(2) 1 d DG U P A 2
H5' H -0.156795 0.711412 0.139032 0.035 Uiso 0.078(2) 1 calc R U P A 2
C6' C 0.0257(13) 0.8029(15) 0.1096(10) 0.030(3) Uani 0.078(2) 1 d DG U P A 2
H6' H 0.000207 0.898066 0.119893 0.036 Uiso 0.078(2) 1 calc R U P A 2
C7' C 0.1563(12) 0.7745(11) 0.0832(8) 0.031(2) Uani 0.078(2) 1 d DG U P A 2
C8' C 0.2544(14) 0.9009(11) 0.0808(4) 0.032(2) Uani 0.078(2) 1 d D U P A 2
C9' C 0.304(3) 0.9703(12) 0.1536(5) 0.030(2) Uani 0.078(2) 1 d D U P A 2
C10' C 0.330(3) 0.8969(14) 0.2207(6) 0.030(3) Uani 0.078(2) 1 d D U P A 2
H10' H 0.315072 0.796859 0.221323 0.036 Uiso 0.078(2) 1 calc R U P A 2
C11' C 0.377(2) 0.9675(17) 0.2868(6) 0.031(3) Uani 0.078(2) 1 d D U P A 2
H11' H 0.398362 0.915150 0.331612 0.037 Uiso 0.078(2) 1 calc R U P A 2
C12' C 0.391(2) 1.1140(17) 0.2870(7) 0.031(3) Uani 0.078(2) 1 d D U P A 2
H12' H 0.425204 1.162361 0.331783 0.037 Uiso 0.078(2) 1 calc R U P A 2
C13' C 0.357(2) 1.1899(13) 0.2218(8) 0.032(3) Uani 0.078(2) 1 d D U P A 2
H13' H 0.363226 1.290795 0.222276 0.038 Uiso 0.078(2) 1 calc R U P A 2
C14' C 0.312(3) 1.1196(12) 0.1559(7) 0.031(3) Uani 0.078(2) 1 d D U P A 2
H14' H 0.286884 1.172825 0.111716 0.037 Uiso 0.078(2) 1 calc R U P A 2
C15' C 0.2808(16) 0.9654(14) 0.0174(4) 0.031(2) Uani 0.078(2) 1 d D U P A 2
H15' H 0.334193 1.051419 0.023682 0.037 Uiso 0.078(2) 1 calc R U P A 2
C16' C 0.2387(17) 0.922(2) -0.0603(5) 0.029(2) Uani 0.078(2) 1 d D U P A 2
C17' C 0.1137(18) 0.842(2) -0.0805(6) 0.028(2) Uani 0.078(2) 1 d D U P A 2
H17' H 0.064664 0.800939 -0.042800 0.033 Uiso 0.078(2) 1 calc R U P A 2
C18' C 0.0600(16) 0.823(2) -0.1546(7) 0.028(3) Uani 0.078(2) 1 d D U P A 2
H18' H -0.029788 0.776054 -0.167159 0.033 Uiso 0.078(2) 1 calc R U P A 2
C19' C 0.1372(18) 0.871(2) -0.2101(6) 0.028(3) Uani 0.078(2) 1 d D U P A 2
H19' H 0.105750 0.849503 -0.260668 0.034 Uiso 0.078(2) 1 calc R U P A 2
C20' C 0.2609(18) 0.951(2) -0.1912(5) 0.029(2) Uani 0.078(2) 1 d D U P A 2
H20' H 0.311794 0.987541 -0.229276 0.034 Uiso 0.078(2) 1 calc R U P A 2
C21' C 0.3109(15) 0.9768(19) -0.1174(6) 0.028(2) Uani 0.078(2) 1 d D U P A 2
H21' H 0.395110 1.032778 -0.105353 0.034 Uiso 0.078(2) 1 calc R U P A 2
O1' O 0.342(2) 0.4610(14) 0.0235(15) 0.037(4) Uani 0.078(2) 1 d D U P A 2
H1' H 0.317115 0.410022 0.057930 0.055 Uiso 0.078(2) 1 calc R U P A 2
O2' O 0.4256(18) 0.6839(19) 0.0304(13) 0.040(4) Uani 0.078(2) 1 d D U P A 2

loop_
_atom_site_aniso_label
_atom_site_aniso_U_11
_atom_site_aniso_U_22
_atom_site_aniso_U_33
_atom_site_aniso_U_23
_atom_site_aniso_U_13
_atom_site_aniso_U_12
C1 0.0148(5) 0.0130(6) 0.0173(6) 0.0013(4) 0.0017(4) 0.0023(4)
C2 0.0131(5) 0.0140(6) 0.0161(5) 0.0005(4) 0.0023(4) 0.0009(4)
C3 0.0171(5) 0.0139(6) 0.0181(6) 0.0003(5) 0.0033(4) -0.0011(4)
C4 0.0186(5) 0.0187(6) 0.0214(7) 0.0005(5) 0.0066(5) -0.0042(5)
C5 0.0158(5) 0.0222(7) 0.0266(8) -0.0010(5) 0.0080(5) -0.0004(5)
C6 0.0174(5) 0.0155(6) 0.0300(7) -0.0005(5) 0.0072(5) 0.0018(4)
C7 0.0143(5) 0.0141(5) 0.0189(5) 0.0001(4) 0.0034(4) -0.0005(4)
C8 0.0133(5) 0.0139(5) 0.0223(5) 0.0029(4) 0.0038(4) 0.0016(4)
C9 0.0147(5) 0.0138(6) 0.0229(5) 0.0025(4) 0.0038(4) 0.0024(4)
C10 0.0175(6) 0.0160(6) 0.0244(6) -0.0002(5) 0.0030(4) -0.0003(5)
C11 0.0225(6) 0.0258(8) 0.0242(6) -0.0035(5) 0.0014(5) 0.0006(5)
C12 0.0239(7) 0.0287(8) 0.0225(5) 0.0030(5) 0.0041(5) 0.0038(5)
C13 0.0194(6) 0.0269(7) 0.0257(6) 0.0079(5) 0.0054(5) 0.0022(5)
C14 0.0156(5) 0.0241(7) 0.0252(6) 0.0060(5) 0.0026(4) -0.0001(4)
C15 0.0166(5) 0.0147(6) 0.0257(5) 0.0031(4) 0.0046(4) -0.0003(4)
C16 0.0137(5) 0.0150(6) 0.0271(6) -0.0015(4) 0.0047(4) 0.0003(5)
C17 0.0236(6) 0.0176(6) 0.0245(6) -0.0017(5) 0.0030(6) -0.0010(5)
C18 0.0262(7) 0.0258(7) 0.0249(6) -0.0015(5) 0.0044(5) -0.0002(6)
C19 0.0208(6) 0.0297(9) 0.0275(6) -0.0084(6) 0.0061(4) -0.0012(5)
C20 0.0235(6) 0.0212(7) 0.0365(8) -0.0108(6) 0.0074(6) -0.0026(5)
C21 0.0193(6) 0.0166(6) 0.0345(7) -0.0034(5) 0.0047(5) -0.0022(5)
O1 0.0219(5) 0.0154(5) 0.0444(8) 0.0031(5) 0.0133(5) 0.0057(5)
O2 0.0182(5) 0.0189(6) 0.0376(7) 0.0065(5) 0.0124(4) 0.0033(4)
C1' 0.034(4) 0.032(4) 0.038(4) 0.000(3) 0.001(3) 0.002(3)
C2' 0.031(3) 0.032(3) 0.033(4) -0.002(3) 0.002(3) -0.001(2)
C3' 0.033(4) 0.031(4) 0.031(4) -0.003(3) 0.000(3) 0.003(3)
C4' 0.033(4) 0.031(4) 0.029(4) -0.001(3) 0.001(3) -0.002(3)
C5' 0.030(4) 0.029(4) 0.028(4) -0.002(3) 0.002(3) -0.001(3)
C6' 0.029(3) 0.030(4) 0.031(4) -0.002(3) 0.002(3) -0.001(3)
C7' 0.030(3) 0.029(3) 0.033(3) -0.002(3) 0.002(3) -0.002(2)
C8' 0.030(3) 0.030(3) 0.034(3) -0.004(2) 0.003(3) -0.002(2)
C9' 0.029(3) 0.029(3) 0.033(3) -0.004(2) 0.004(3) -0.002(3)
C10' 0.030(4) 0.027(4) 0.033(3) -0.001(3) 0.006(3) -0.002(3)
C11' 0.032(4) 0.029(4) 0.032(3) -0.001(3) 0.006(3) -0.002(3)
C12' 0.033(4) 0.028(4) 0.031(3) -0.001(3) 0.006(3) -0.003(3)
C13' 0.034(4) 0.030(4) 0.032(4) 0.000(3) 0.006(3) -0.001(3)
C14' 0.031(4) 0.031(3) 0.032(3) -0.002(3) 0.003(3) 0.000(3)
C15' 0.029(3) 0.030(3) 0.033(3) -0.004(3) 0.002(3) -0.001(3)
C16' 0.027(3) 0.028(3) 0.030(3) 0.001(3) 0.001(2) -0.001(3)
C17' 0.029(4) 0.028(4) 0.027(3) 0.004(3) 0.003(3) 0.000(3)
C18' 0.027(4) 0.028(4) 0.028(4) 0.006(3) 0.003(3) -0.001(3)
C19' 0.026(4) 0.029(4) 0.029(3) 0.005(3) 0.001(3) -0.001(3)
C20' 0.026(4) 0.030(4) 0.029(3) 0.003(3) 0.002(3) -0.001(3)
C21' 0.025(3) 0.029(4) 0.031(3) 0.002(3) 0.002(3) 0.000(3)
O1' 0.025(6) 0.034(5) 0.052(7) 0.007(6) 0.005(5) 0.004(5)
O2' 0.036(5) 0.039(6) 0.048(7) -0.001(6) 0.009(5) -0.003(5)

loop_
_atom_type_symbol
_atom_type_description
_atom_type_scat_dispersion_real
_atom_type_scat_dispersion_imag
_atom_type_scat_source
C C 0.0033 0.0016 'International Tables Vol C Tables 4.2.6.8 and 6.1.1.4'
H H 0.0000 0.0000 'International Tables Vol C Tables 4.2.6.8 and 6.1.1.4'
O O 0.0106 0.0060 'International Tables Vol C Tables 4.2.6.8 and 6.1.1.4'

loop_
_geom_angle_atom_site_label_1
_geom_angle_atom_site_label_2
_geom_angle_atom_site_label_3
_geom_angle
_geom_angle_site_symmetry_1
_geom_angle_site_symmetry_3
_geom_angle_publ_flag
O2 C1 O1 122.79(11) . . ?
O2 C1 C2 122.29(12) . . ?
O1 C1 C2 114.90(11) . . ?
C3 C2 C7 119.72(10) . . ?
C3 C2 C1 118.24(11) . . ?
C7 C2 C1 122.02(10) . . ?
C4 C3 C2 121.34(11) . . ?
C3 C4 C5 119.16(11) . . ?
C4 C5 C6 120.06(11) . . ?
C5 C6 C7 121.58(11) . . ?
C6 C7 C2 118.13(10) . . ?
C6 C7 C8 116.34(10) . . ?
C2 C7 C8 125.42(10) . . ?
C15 C8 C9 119.15(10) . . ?
C15 C8 C7 123.92(10) . . ?
C9 C8 C7 116.25(10) . . ?
C10 C9 C14 118.29(11) . . ?
C10 C9 C8 121.00(11) . . ?
C14 C9 C8 120.65(11) . . ?
C11 C10 C9 121.03(12) . . ?
C12 C11 C10 119.97(12) . . ?
C11 C12 C13 119.82(12) . . ?
C12 C13 C14 120.28(12) . . ?
C13 C14 C9 120.57(12) . . ?
C8 C15 C16 130.26(11) . . ?
C17 C16 C21 117.88(12) . . ?
C17 C16 C15 124.30(12) . . ?
C21 C16 C15 117.72(12) . . ?
C18 C17 C16 120.91(13) . . ?
C19 C18 C17 120.39(13) . . ?
C18 C19 C20 119.37(12) . . ?
C21 C20 C19 120.35(13) . . ?
C20 C21 C16 121.10(13) . . ?
O2' C1' O1' 123.0(8) . . ?
O2' C1' C2' 122.7(7) . . ?
O1' C1' C2' 113.9(7) . . ?
C3' C2' C7' 120.0 . . ?
C3' C2' C1' 116.6(5) . . ?
C7' C2' C1' 123.4(5) . . ?
C4' C3' C2' 120.0 . . ?
C3' C4' C5' 120.0 . . ?
C6' C5' C4' 120.0 . . ?
C7' C6' C5' 120.0 . . ?
C6' C7' C2' 120.0 . . ?
C6' C7' C8' 115.0(5) . . ?
C2' C7' C8' 124.7(5) . . ?
C15' C8' C9' 119.2(6) . . ?
C15' C8' C7' 123.6(6) . . ?
C9' C8' C7' 116.3(6) . . ?
C10' C9' C14' 117.7(6) . . ?
C10' C9' C8' 123.8(6) . . ?
C14' C9' C8' 118.2(6) . . ?
C9' C10' C11' 121.2(6) . . ?
C12' C11' C10' 119.8(6) . . ?
C11' C12' C13' 119.8(6) . . ?
C14' C13' C12' 120.3(6) . . ?
C13' C14' C9' 120.9(6) . . ?
C8' C15' C16' 129.4(7) . . ?
C17' C16' C21' 117.8(5) . . ?
C17' C16' C15' 121.1(7) . . ?
C21' C16' C15' 120.4(6) . . ?
C18' C17' C16' 121.1(6) . . ?
C19' C18' C17' 120.0(6) . . ?
C18' C19' C20' 119.4(6) . . ?
C19' C20' C21' 120.6(6) . . ?
C20' C21' C16' 120.7(6) . . ?

loop_
_geom_bond_atom_site_label_1
_geom_bond_atom_site_label_2
_geom_bond_distance
_geom_bond_site_symmetry_2
_geom_bond_publ_flag
C1 O2 1.2372(15) . ?
C1 O1 1.3088(16) . ?
C1 C2 1.4877(15) . ?
C2 C3 1.3981(15) . ?
C2 C7 1.4070(16) . ?
C3 C4 1.3883(15) . ?
C4 C5 1.3886(17) . ?
C5 C6 1.3888(17) . ?
C6 C7 1.4009(15) . ?
C7 C8 1.4965(16) . ?
C8 C15 1.3481(17) . ?
C8 C9 1.4908(16) . ?
C9 C10 1.3957(17) . ?
C9 C14 1.4033(17) . ?
C10 C11 1.3923(18) . ?
C11 C12 1.3870(19) . ?
C12 C13 1.3876(19) . ?
C13 C14 1.3913(18) . ?
C15 C16 1.4716(17) . ?
C16 C17 1.3975(18) . ?
C16 C21 1.4040(18) . ?
C17 C18 1.3947(18) . ?
C18 C19 1.386(2) . ?
C19 C20 1.391(2) . ?
C20 C21 1.386(2) . ?
C1' O2' 1.234(5) . ?
C1' O1' 1.309(5) . ?
C1' C2' 1.492(4) . ?
C2' C3' 1.3900 . ?
C2' C7' 1.3900 . ?
C3' C4' 1.3900 . ?
C4' C5' 1.3900 . ?
C5' C6' 1.3900 . ?
C6' C7' 1.3900 . ?
C7' C8' 1.504(4) . ?
C8' C15' 1.349(5) . ?
C8' C9' 1.493(5) . ?
C9' C10' 1.393(5) . ?
C9' C14' 1.405(5) . ?
C10' C11' 1.394(5) . ?
C11' C12' 1.384(5) . ?
C12' C13' 1.386(5) . ?
C13' C14' 1.384(5) . ?
C15' C16' 1.474(5) . ?
C16' C17' 1.398(5) . ?
C16' C21' 1.401(5) . ?
C17' C18' 1.388(5) . ?
C18' C19' 1.384(5) . ?
C19' C20' 1.385(5) . ?
C20' C21' 1.385(5) . ?

loop_
_geom_torsion_atom_site_label_1
_geom_torsion_atom_site_label_2
_geom_torsion_atom_site_label_3
_geom_torsion_atom_site_label_4
_geom_torsion
_geom_torsion_site_symmetry_1
_geom_torsion_site_symmetry_2
_geom_torsion_site_symmetry_3
_geom_torsion_site_symmetry_4
_geom_torsion_publ_flag
O2 C1 C2 C3 -174.74(15) . . . . ?
O1 C1 C2 C3 3.8(2) . . . . ?
O2 C1 C2 C7 4.1(2) . . . . ?
O1 C1 C2 C7 -177.33(15) . . . . ?
C7 C2 C3 C4 -0.02(17) . . . . ?
C1 C2 C3 C4 178.83(13) . . . . ?
C2 C3 C4 C5 -0.52(18) . . . . ?
C3 C4 C5 C6 0.4(2) . . . . ?
C4 C5 C6 C7 0.4(2) . . . . ?
C5 C6 C7 C2 -0.9(2) . . . . ?
C5 C6 C7 C8 175.56(15) . . . . ?
C3 C2 C7 C6 0.72(18) . . . . ?
C1 C2 C7 C6 -178.09(12) . . . . ?
C3 C2 C7 C8 -175.38(13) . . . . ?
C1 C2 C7 C8 5.81(19) . . . . ?
C6 C7 C8 C15 66.59(15) . . . . ?
C2 C7 C8 C15 -117.25(14) . . . . ?
C6 C7 C8 C9 -103.84(13) . . . . ?
C2 C7 C8 C9 72.32(15) . . . . ?
C15 C8 C9 C10 -137.97(13) . . . . ?
C7 C8 C9 C10 32.94(17) . . . . ?
C15 C8 C9 C14 38.92(17) . . . . ?
C7 C8 C9 C14 -150.17(11) . . . . ?
C14 C9 C10 C11 -1.9(2) . . . . ?
C8 C9 C10 C11 175.06(13) . . . . ?
C9 C10 C11 C12 0.8(2) . . . . ?
C10 C11 C12 C13 0.9(2) . . . . ?
C11 C12 C13 C14 -1.4(2) . . . . ?
C12 C13 C14 C9 0.2(2) . . . . ?
C10 C9 C14 C13 1.4(2) . . . . ?
C8 C9 C14 C13 -175.56(12) . . . . ?
C9 C8 C15 C16 -179.28(13) . . . . ?
C7 C8 C15 C16 10.5(2) . . . . ?
C8 C15 C16 C17 23.1(2) . . . . ?
C8 C15 C16 C21 -160.54(14) . . . . ?
C21 C16 C17 C18 0.4(2) . . . . ?
C15 C16 C17 C18 176.74(14) . . . . ?
C16 C17 C18 C19 -0.1(2) . . . . ?
C17 C18 C19 C20 0.3(2) . . . . ?
C18 C19 C20 C21 -0.8(2) . . . . ?
C19 C20 C21 C16 1.2(2) . . . . ?
C17 C16 C21 C20 -0.9(2) . . . . ?
C15 C16 C21 C20 -177.54(13) . . . . ?
O2' C1' C2' C3' -179(3) . . . . ?
O1' C1' C2' C3' 8(3) . . . . ?
O2' C1' C2' C7' -1(4) . . . . ?
O1' C1' C2' C7' -173(2) . . . . ?
C7' C2' C3' C4' 0.0 . . . . ?
C1' C2' C3' C4' 178(2) . . . . ?
C2' C3' C4' C5' 0.0 . . . . ?
C3' C4' C5' C6' 0.0 . . . . ?
C4' C5' C6' C7' 0.0 . . . . ?
C5' C6' C7' C2' 0.0 . . . . ?
C5' C6' C7' C8' -173.8(14) . . . . ?
C3' C2' C7' C6' 0.0 . . . . ?
C1' C2' C7' C6' -178(2) . . . . ?
C3' C2' C7' C8' 173.2(16) . . . . ?
C1' C2' C7' C8' -5(3) . . . . ?
C6' C7' C8' C15' -107.9(16) . . . . ?
C2' C7' C8' C15' 78.6(19) . . . . ?
C6' C7' C8' C9' 61.7(17) . . . . ?
C2' C7' C8' C9' -111.8(15) . . . . ?
C15' C8' C9' C10' -156(2) . . . . ?
C7' C8' C9' C10' 34(3) . . . . ?
C15' C8' C9' C14' 30(3) . . . . ?
C7' C8' C9' C14' -140.6(19) . . . . ?
C14' C9' C10' C11' -6(4) . . . . ?
C8' C9' C10' C11' 179(2) . . . . ?
C9' C10' C11' C12' 3(4) . . . . ?
C10' C11' C12' C13' 1(3) . . . . ?
C11' C12' C13' C14' -2(4) . . . . ?
C12' C13' C14' C9' -1(4) . . . . ?
C10' C9' C14' C13' 5(4) . . . . ?
C8' C9' C14' C13' 180(2) . . . . ?
C9' C8' C15' C16' -177.4(18) . . . . ?
C7' C8' C15' C16' -8(3) . . . . ?
C8' C15' C16' C17' 29(3) . . . . ?
C8' C15' C16' C21' -160.6(19) . . . . ?
C21' C16' C17' C18' -2(3) . . . . ?
C15' C16' C17' C18' 168(2) . . . . ?
C16' C17' C18' C19' 6(3) . . . . ?
C17' C18' C19' C20' -6(3) . . . . ?
C18' C19' C20' C21' 3(3) . . . . ?
C19' C20' C21' C16' 1(3) . . . . ?
C17' C16' C21' C20' -1(3) . . . . ?
C15' C16' C21' C20' -171.9(19) . . . . ?
